data_7213496
loop_
_publ_author_name
'Smyth, Donald'
'Tye, Heather'
'Eldred, Colin'
'Alcock, Nathaniel W.'
'Wills, Martin'

_publ_section_title
;
 Synthesis and applications to asymmetric catalysis of a series of mono-
 and bis(diazaphospholidine) ligands
;
_journal_issue 21
_journal_name_full 'Journal of the Chemical Society, Perkin Transactions 1'
_journal_page_first 2840
_journal_paper_doi 10.1039/b106399p
_journal_year 2001
_chemical_formula_sum 'C22 H42 B2 N4 P2'
_chemical_formula_weight 446.16
_chemical_name_systematic
; 
? 
;
_space_group_IT_number 19
_symmetry_cell_setting orthorhombic
_symmetry_space_group_name_Hall 'P 2ac 2ab'
_symmetry_space_group_name_H-M 'P 21 21 21'
_atom_sites_solution_hydrogens geom
_atom_sites_solution_primary direct
_atom_sites_solution_secondary difmap
_audit_creation_method SHELXL
_cell_angle_alpha 90.00
_cell_angle_beta 90.00
_cell_angle_gamma 90.00
_cell_formula_units_Z 4
_cell_length_a 13.347(2)
_cell_length_b 13.738(2)
_cell_length_c 14.152(2)
_cell_measurement_reflns_used 7843
_cell_measurement_temperature 180(2)
_cell_measurement_theta_max 20
_cell_measurement_theta_min 3
_cell_volume 2594.9(7)
_computing_structure_refinement 'SHELXL-96 (Sheldrick, 1996)'
_computing_structure_solution 'SHELXS-96 (Sheldrick, 1990)'
_diffrn_ambient_temperature 180(2)
_diffrn_radiation_monochromator graphite
_diffrn_radiation_source 'fine-focus sealed tube'
_diffrn_radiation_type MoK\a
_diffrn_radiation_wavelength 0.71073
_diffrn_reflns_av_R_equivalents 0.0433
_diffrn_reflns_av_sigmaI/netI 0.0634
_diffrn_reflns_limit_h_max 17
_diffrn_reflns_limit_h_min -17
_diffrn_reflns_limit_k_max 17
_diffrn_reflns_limit_k_min -17
_diffrn_reflns_limit_l_max 19
_diffrn_reflns_limit_l_min -9
_diffrn_reflns_number 15612
_diffrn_reflns_theta_max 28.50
_diffrn_reflns_theta_min 2.07
_exptl_absorpt_coefficient_mu 0.184
_exptl_absorpt_correction_T_max 0.93
_exptl_absorpt_correction_T_min 0.80
_exptl_absorpt_correction_type multi-scan
_exptl_crystal_colour colourless
_exptl_crystal_density_diffrn 1.142
_exptl_crystal_description blocks
_exptl_crystal_F_000 968
_exptl_crystal_size_max 0.4
_exptl_crystal_size_mid 0.4
_exptl_crystal_size_min 0.2
_refine_diff_density_max 0.261
_refine_diff_density_min -0.267
_refine_diff_density_rms 0.048
_refine_ls_abs_structure_details 'Flack H D (1983), Acta Cryst. A39, 876-881'
_refine_ls_abs_structure_Flack -0.02(8)
_refine_ls_extinction_method none
_refine_ls_goodness_of_fit_all 1.037
_refine_ls_goodness_of_fit_obs 1.064
_refine_ls_hydrogen_treatment riding
_refine_ls_matrix_type full
_refine_ls_number_parameters 277
_refine_ls_number_reflns 6068
_refine_ls_number_restraints 0
_refine_ls_restrained_S_all 1.037
_refine_ls_restrained_S_obs 1.064
_refine_ls_R_factor_all 0.0743
_refine_ls_R_factor_obs 0.0493
_refine_ls_shift/esd_max 0.849
_refine_ls_shift/esd_mean 0.019
_refine_ls_structure_factor_coef Fsqd
_refine_ls_weighting_details 'calc w=1/[\s^2^(Fo^2^)+(0.0470P)^2^+0.1870P] where P=(Fo^2^+2Fc^2^)/3'
_refine_ls_weighting_scheme calc
_refine_ls_wR_factor_all 0.1044
_refine_ls_wR_factor_obs 0.0941
_reflns_number_observed 4736
_reflns_number_total 6068
_reflns_observed_criterion >2sigma(I)
_cod_data_source_file b106399psup1.cif
_cod_data_source_block dipbor
_cod_depositor_comments
;
The following automatic conversions were performed:

'_symmetry_cell_setting' value 'Orthorhombic' changed to
'orthorhombic' according to
/home/saulius/struct/CIF-dictionaries/cif_core.dic dictionary named
'cif_core.dic' version 2.4.2 from 2011-04-26.

Automatic conversion script
Id: cif_fix_values 1891 2012-01-12 08:04:46Z andrius 
;
_cod_original_cell_volume 2595.04(13)
_cod_original_sg_symbol_H-M P2(1)2(1)2(1)
_cod_database_code 7213496

loop_
_symmetry_equiv_pos_as_xyz
'x, y, z'
'-x+1/2, -y, z+1/2'
'-x, y+1/2, -z+1/2'
'x+1/2, -y+1/2, -z'

loop_
_atom_site_aniso_label
_atom_site_aniso_U_11
_atom_site_aniso_U_22
_atom_site_aniso_U_33
_atom_site_aniso_U_23
_atom_site_aniso_U_13
_atom_site_aniso_U_12
P1 0.0290(3) 0.0257(3) 0.0262(3) 0.0012(3) 0.0001(3) 0.0009(3)
P2 0.0310(3) 0.0304(3) 0.0277(3) 0.0034(3) -0.0018(3) 0.0008(3)
B1 0.0430(18) 0.0329(15) 0.0305(16) 0.0048(14) -0.0071(14) 0.0021(14)
B2 0.0377(18) 0.0494(19) 0.051(2) 0.0117(18) -0.0122(16) 0.0076(15)
N11 0.0320(10) 0.0253(10) 0.0304(11) 0.0027(10) 0.0065(10) 0.0010(9)
N12 0.0285(11) 0.0273(10) 0.0407(14) 0.0009(10) -0.0018(9) -0.0023(8)
N21 0.0329(11) 0.0272(10) 0.0257(10) 0.0005(9) 0.0039(9) 0.0037(9)
N22 0.0438(13) 0.0343(11) 0.0282(11) 0.0003(9) -0.0076(11) -0.0068(10)
C1 0.0486(16) 0.0396(15) 0.0394(16) 0.0014(14) 0.0143(14) 0.0061(13)
C2 0.0314(12) 0.0277(12) 0.0317(13) 0.0029(11) 0.0034(11) 0.0031(10)
C3 0.0338(14) 0.0310(13) 0.0480(16) 0.0006(13) -0.0006(13) 0.0033(11)
C4 0.0478(17) 0.0309(14) 0.0489(17) 0.0054(13) -0.0086(13) 0.0061(12)
C5 0.0491(16) 0.0316(13) 0.0459(16) 0.0079(13) -0.0013(14) 0.0014(12)
C6 0.0379(14) 0.0312(13) 0.0386(15) 0.0058(13) 0.0010(13) -0.0054(11)
C7 0.0321(13) 0.0259(12) 0.0321(13) -0.0027(10) 0.0008(11) 0.0016(10)
C8 0.0366(15) 0.0380(15) 0.064(2) 0.0072(14) -0.0109(15) -0.0013(13)
C9 0.0287(12) 0.0249(11) 0.0266(12) 0.0053(10) 0.0007(11) 0.0046(10)
C10 0.0328(14) 0.0387(14) 0.0327(15) 0.0011(12) 0.0039(12) 0.0012(11)
C11 0.0406(16) 0.0487(17) 0.0334(15) 0.0041(13) 0.0128(13) 0.0060(14)
C12 0.0553(18) 0.0372(14) 0.0259(14) 0.0028(12) 0.0097(13) 0.0101(13)
C13 0.0471(16) 0.0331(14) 0.0249(13) 0.0011(11) -0.0006(12) 0.0034(12)
C14 0.0338(12) 0.0223(11) 0.0240(13) 0.0048(10) 0.0006(10) 0.0032(10)
C15 0.0456(16) 0.0403(15) 0.0389(16) -0.0020(13) 0.0121(13) 0.0035(13)
C16 0.0288(12) 0.0288(13) 0.0254(13) 0.0019(10) 0.0027(10) -0.0017(10)
C17 0.0444(15) 0.0377(15) 0.0274(14) 0.0056(12) -0.0007(13) -0.0067(12)
C18 0.0517(17) 0.0479(18) 0.0418(18) 0.0183(15) 0.0021(14) 0.0028(15)
C19 0.0607(19) 0.0282(14) 0.0533(19) 0.0090(13) 0.0087(16) 0.0028(13)
C20 0.0533(17) 0.0303(13) 0.0416(16) -0.0018(13) 0.0081(14) -0.0015(12)
C21 0.0325(13) 0.0301(12) 0.0283(12) 0.0006(10) 0.0022(11) -0.0060(11)
C22 0.0468(17) 0.0537(17) 0.0398(17) -0.0092(14) -0.0107(13) -0.0064(14)

loop_
_atom_site_label
_atom_site_type_symbol
_atom_site_fract_x
_atom_site_fract_y
_atom_site_fract_z
_atom_site_U_iso_or_equiv
_atom_site_thermal_displace_type
_atom_site_occupancy
_atom_site_calc_flag
_atom_site_refinement_flags
P1 P 0.14204(5) 0.07938(4) 0.16233(4) 0.02694(15) Uani 1 d .
P2 P 0.33619(5) 0.23075(4) 0.27070(5) 0.02971(16) Uani 1 d .
B1 B 0.0957(2) 0.1541(2) 0.0582(2) 0.0355(7) Uani 1 d .
H01A H 0.0910 0.1096 -0.0019 0.053 Uiso 1 calc R
H01B H 0.1459 0.2114 0.0452 0.053 Uiso 1 calc R
H01C H 0.0246 0.1827 0.0737 0.053 Uiso 1 calc R
B2 B 0.4346(2) 0.1503(2) 0.3282(3) 0.0461(8) Uani 1 d .
H02A H 0.5062 0.1728 0.3067 0.069 Uiso 1 calc R
H02B H 0.4231 0.0777 0.3077 0.069 Uiso 1 calc R
H02C H 0.4289 0.1558 0.4020 0.069 Uiso 1 calc R
N11 N 0.25348(14) 0.02053(13) 0.16244(15) 0.0292(5) Uani 1 d .
N12 N 0.06838(15) -0.01856(14) 0.18197(15) 0.0322(5) Uani 1 d .
N21 N 0.32732(14) 0.23736(13) 0.15271(14) 0.0286(4) Uani 1 d .
N22 N 0.35086(16) 0.35159(14) 0.29210(14) 0.0354(5) Uani 1 d .
C1 C 0.2896(2) -0.00592(19) 0.06706(19) 0.0425(7) Uani 1 d .
H1A H 0.3600 -0.0258 0.0707 0.064 Uiso 1 calc R
H1B H 0.2833 0.0504 0.0250 0.064 Uiso 1 calc R
H1C H 0.2493 -0.0599 0.0424 0.064 Uiso 1 calc R
C2 C 0.23379(17) -0.06324(16) 0.22665(19) 0.0303(5) Uani 1 d .
H2A H 0.2272 -0.0357 0.2918 0.036 Uiso 1 calc R
C3 C 0.31222(19) -0.14313(18) 0.2323(2) 0.0376(6) Uani 1 d .
H3A H 0.3777 -0.1153 0.2511 0.045 Uiso 1 calc R
H3B H 0.3201 -0.1747 0.1698 0.045 Uiso 1 calc R
C4 C 0.2773(2) -0.21803(19) 0.3059(2) 0.0425(7) Uani 1 d .
H4A H 0.3246 -0.2736 0.3062 0.051 Uiso 1 calc R
H4B H 0.2789 -0.1877 0.3693 0.051 Uiso 1 calc R
C5 C 0.1714(2) -0.25590(18) 0.2861(2) 0.0422(7) Uani 1 d .
H5A H 0.1716 -0.2937 0.2266 0.051 Uiso 1 calc R
H5B H 0.1508 -0.3001 0.3378 0.051 Uiso 1 calc R
C6 C 0.09559(19) -0.17268(17) 0.2781(2) 0.0359(6) Uani 1 d .
H6A H 0.0284 -0.1988 0.2625 0.043 Uiso 1 calc R
H6B H 0.0911 -0.1371 0.3388 0.043 Uiso 1 calc R
C7 C 0.13103(18) -0.10496(16) 0.20056(18) 0.0300(5) Uani 1 d .
H7A H 0.1377 -0.1430 0.1407 0.036 Uiso 1 calc R
C8 C -0.0257(2) -0.0355(2) 0.1322(2) 0.0461(8) Uani 1 d .
H8A H -0.0679 -0.0794 0.1695 0.069 Uiso 1 calc R
H8B H -0.0118 -0.0650 0.0706 0.069 Uiso 1 calc R
H8C H -0.0605 0.0266 0.1231 0.069 Uiso 1 calc R
C9 C 0.13707(17) 0.14284(15) 0.27636(16) 0.0267(5) Uani 1 d .
C10 C 0.04751(19) 0.13063(18) 0.32531(18) 0.0347(6) Uani 1 d .
H10A H -0.0027 0.0898 0.2989 0.042 Uiso 1 calc R
C11 C 0.0289(2) 0.1758(2) 0.41112(19) 0.0409(7) Uani 1 d .
H11A H -0.0335 0.1666 0.4422 0.049 Uiso 1 calc R
C12 C 0.1014(2) 0.23408(19) 0.45087(18) 0.0395(7) Uani 1 d .
H12A H 0.0905 0.2637 0.5106 0.047 Uiso 1 calc R
C13 C 0.1902(2) 0.24898(18) 0.40292(17) 0.0350(6) Uani 1 d .
H13A H 0.2394 0.2904 0.4301 0.042 Uiso 1 calc R
C14 C 0.21033(18) 0.20499(16) 0.31550(16) 0.0267(5) Uani 1 d .
C15 C 0.4182(2) 0.2084(2) 0.10044(19) 0.0416(7) Uani 1 d .
H15A H 0.4025 0.2027 0.0330 0.062 Uiso 1 calc R
H15B H 0.4421 0.1455 0.1241 0.062 Uiso 1 calc R
H15C H 0.4705 0.2576 0.1095 0.062 Uiso 1 calc R
C16 C 0.29082(18) 0.33848(17) 0.13452(16) 0.0277(5) Uani 1 d .
H16A H 0.2187 0.3407 0.1537 0.033 Uiso 1 calc R
C17 C 0.2967(2) 0.37561(18) 0.03450(18) 0.0365(6) Uani 1 d .
H17A H 0.2591 0.3319 -0.0084 0.044 Uiso 1 calc R
H17B H 0.3674 0.3779 0.0133 0.044 Uiso 1 calc R
C18 C 0.2508(2) 0.47846(19) 0.0327(2) 0.0471(8) Uani 1 d .
H18A H 0.2583 0.5062 -0.0315 0.057 Uiso 1 calc R
H18B H 0.1783 0.4741 0.0468 0.057 Uiso 1 calc R
C19 C 0.3009(2) 0.5463(2) 0.1044(2) 0.0474(8) Uani 1 d .
H19A H 0.3712 0.5579 0.0851 0.057 Uiso 1 calc R
H19B H 0.2658 0.6098 0.1042 0.057 Uiso 1 calc R
C20 C 0.2994(2) 0.50447(19) 0.20420(19) 0.0417(7) Uani 1 d .
H20A H 0.3366 0.5478 0.2477 0.050 Uiso 1 calc R
H20B H 0.2295 0.4989 0.2270 0.050 Uiso 1 calc R
C21 C 0.34812(18) 0.40497(16) 0.20174(16) 0.0303(5) Uani 1 d .
H21A H 0.4182 0.4123 0.1779 0.036 Uiso 1 calc R
C22 C 0.4217(2) 0.3882(2) 0.3621(2) 0.0468(7) Uani 1 d .
H22A H 0.4044 0.4555 0.3784 0.070 Uiso 1 calc R
H22B H 0.4896 0.3863 0.3359 0.070 Uiso 1 calc R
H22C H 0.4186 0.3476 0.4189 0.070 Uiso 1 calc R

loop_
_atom_type_symbol
_atom_type_description
_atom_type_scat_dispersion_real
_atom_type_scat_dispersion_imag
_atom_type_scat_source
C C 0.0033 0.0016 'International Tables Vol C Tables 4.2.6.8 and 6.1.1.4'
H H 0.0000 0.0000 'International Tables Vol C Tables 4.2.6.8 and 6.1.1.4'
B B 0.0013 0.0007 'International Tables Vol C Tables 4.2.6.8 and 6.1.1.4'
N N 0.0061 0.0033 'International Tables Vol C Tables 4.2.6.8 and 6.1.1.4'
P P 0.1023 0.0942 'International Tables Vol C Tables 4.2.6.8 and 6.1.1.4'

loop_
_geom_angle_atom_site_label_1
_geom_angle_atom_site_label_2
_geom_angle_atom_site_label_3
_geom_angle
N12 P1 N11 97.51(10)
N12 P1 C9 102.27(11)
N11 P1 C9 104.93(10)
N12 P1 B1 111.64(12)
N11 P1 B1 123.02(13)
C9 P1 B1 114.44(12)
N21 P2 N22 97.63(10)
N21 P2 C14 106.90(10)
N22 P2 C14 103.48(11)
N21 P2 B2 120.45(14)
N22 P2 B2 114.37(13)
C14 P2 B2 111.95(13)
C1 N11 C2 115.12(18)
C1 N11 P1 113.74(17)
C2 N11 P1 102.39(14)
C8 N12 C7 116.48(19)
C8 N12 P1 123.26(18)
C7 N12 P1 109.89(15)
C15 N21 C16 115.63(19)
C15 N21 P2 115.25(17)
C16 N21 P2 104.18(14)
C22 N22 C21 115.7(2)
C22 N22 P2 122.21(18)
C21 N22 P2 109.18(15)
N11 C2 C3 117.9(2)
N11 C2 C7 107.46(19)
C3 C2 C7 111.06(19)
C2 C3 C4 108.1(2)
C5 C4 C3 112.6(2)
C6 C5 C4 111.7(2)
C7 C6 C5 107.9(2)
N12 C7 C6 116.5(2)
N12 C7 C2 104.44(18)
C6 C7 C2 109.6(2)
C10 C9 C14 118.2(2)
C10 C9 P1 114.29(18)
C14 C9 P1 127.40(18)
C11 C10 C9 122.4(2)
C12 C11 C10 119.5(3)
C11 C12 C13 119.3(2)
C12 C13 C14 122.3(3)
C13 C14 C9 118.3(2)
C13 C14 P2 113.44(18)
C9 C14 P2 128.10(18)
N21 C16 C17 117.4(2)
N21 C16 C21 106.62(18)
C17 C16 C21 110.93(19)
C16 C17 C18 107.8(2)
C19 C18 C17 112.0(2)
C20 C19 C18 112.2(2)
C21 C20 C19 108.3(2)
N22 C21 C20 116.1(2)
N22 C21 C16 104.80(17)
C20 C21 C16 109.9(2)

loop_
_geom_bond_atom_site_label_1
_geom_bond_atom_site_label_2
_geom_bond_distance
P1 N12 1.689(2)
P1 N11 1.693(2)
P1 C9 1.835(2)
P1 B1 1.900(3)
P2 N21 1.676(2)
P2 N22 1.699(2)
P2 C14 1.830(2)
P2 B2 1.900(3)
N11 C1 1.478(3)
N11 C2 1.490(3)
N12 C8 1.458(3)
N12 C7 1.476(3)
N21 C15 1.476(3)
N21 C16 1.494(3)
N22 C22 1.459(3)
N22 C21 1.475(3)
C2 C3 1.519(3)
C2 C7 1.532(3)
C3 C4 1.536(4)
C4 C5 1.533(4)
C5 C6 1.531(3)
C6 C7 1.514(3)
C9 C10 1.392(3)
C9 C14 1.411(3)
C10 C11 1.386(4)
C11 C12 1.377(4)
C12 C13 1.381(4)
C13 C14 1.403(3)
C16 C17 1.507(3)
C16 C21 1.525(3)
C17 C18 1.540(4)
C18 C19 1.532(4)
C19 C20 1.525(4)
C20 C21 1.514(3)
